data_7114371
loop_
_publ_author_name
'Baker, Robert J.'
'Farley, Robert D.'
'Jones, Cameron'
'Kloth, Marc'
'Murphy, Damien M.'

_publ_section_title
;
 Synthesis and characterisation of the first carbene and
 diazabutadiene--indium(ii) complexesElectronic supplementary information
 (ESI) available: synthetic details. See
 http://www.rsc.org/suppdata/cc/b2/b202532a/
;
_journal_issue 11
_journal_name_full 'Chemical Communications'
_journal_page_first 1196
_journal_paper_doi 10.1039/b202532a
_journal_year 2002
_chemical_formula_sum 'C59.5 H67.5 Br4 In2 N4'
_chemical_formula_weight 1387.95
_chemical_name_systematic
;
?
;
_space_group_IT_number 14
_symmetry_cell_setting monoclinic
_symmetry_space_group_name_Hall '-P 2yn'
_symmetry_space_group_name_H-M 'P 1 21/n 1'
_atom_sites_solution_hydrogens geom
_atom_sites_solution_primary direct
_atom_sites_solution_secondary difmap
_audit_creation_method SHELXL-97
_cell_angle_alpha 90.00
_cell_angle_beta 102.25(3)
_cell_angle_gamma 90.00
_cell_formula_units_Z 4
_cell_length_a 14.886(3)
_cell_length_b 15.474(3)
_cell_length_c 26.145(5)
_cell_measurement_temperature 150(2)
_cell_volume 5885(2)
_computing_structure_refinement 'SHELXL-97 (Sheldrick, 1997)'
_computing_structure_solution 'SHELXS-97 (Sheldrick, 1990)'
_diffrn_ambient_temperature 293(2)
_diffrn_measured_fraction_theta_full 0.995
_diffrn_measured_fraction_theta_max 0.995
_diffrn_measurement_device_type 'nonius Kappa CCD'
_diffrn_radiation_monochromator graphite
_diffrn_radiation_source 'fine-focus sealed tube'
_diffrn_radiation_type MoK\a
_diffrn_radiation_wavelength 0.71073
_diffrn_reflns_av_R_equivalents 0.0819
_diffrn_reflns_av_sigmaI/netI 0.0497
_diffrn_reflns_limit_h_max 18
_diffrn_reflns_limit_h_min -18
_diffrn_reflns_limit_k_max 19
_diffrn_reflns_limit_k_min -19
_diffrn_reflns_limit_l_max 32
_diffrn_reflns_limit_l_min -32
_diffrn_reflns_number 83580
_diffrn_reflns_theta_full 26.05
_diffrn_reflns_theta_max 26.05
_diffrn_reflns_theta_min 2.91
_exptl_absorpt_coefficient_mu 3.539
_exptl_absorpt_correction_T_max 0.70
_exptl_absorpt_correction_T_min 0.54
_exptl_absorpt_correction_type 'sortav (Blessing)'
_exptl_crystal_colour colourless
_exptl_crystal_density_diffrn 1.566
_exptl_crystal_density_method 'not measured'
_exptl_crystal_description block
_exptl_crystal_F_000 2762
_exptl_crystal_size_max 0.15
_exptl_crystal_size_mid 0.10
_exptl_crystal_size_min 0.10
_refine_diff_density_max '1.594 (near Br1)'
_refine_diff_density_min -1.041
_refine_diff_density_rms 0.144
_refine_ls_extinction_method none
_refine_ls_goodness_of_fit_ref 1.076
_refine_ls_hydrogen_treatment mixed
_refine_ls_matrix_type full
_refine_ls_number_parameters 590
_refine_ls_number_reflns 11582
_refine_ls_number_restraints 18
_refine_ls_restrained_S_all 1.080
_refine_ls_R_factor_all 0.0726
_refine_ls_R_factor_gt 0.0528
_refine_ls_shift/su_max 0.001
_refine_ls_shift/su_mean 0.000
_refine_ls_structure_factor_coef Fsqd
_refine_ls_weighting_details 'calc w=1/[\s^2^(Fo^2^)+(0.0553P)^2^+24.7893P] where P=(Fo^2^+2Fc^2^)/3'
_refine_ls_weighting_scheme calc
_refine_ls_wR_factor_gt 0.1208
_refine_ls_wR_factor_ref 0.1294
_reflns_number_gt 9147
_reflns_number_total 11582
_reflns_threshold_expression >2sigma(I)
_cod_data_source_file b202532a.txt
_cod_data_source_block compound_5
_cod_original_sg_symbol_H-M P21/n
_cod_original_formula_sum 'C59.50 H67.50 Br4 In2 N4'
_cod_database_code 7114371

loop_
_symmetry_equiv_pos_as_xyz
'x, y, z'
'-x+1/2, y+1/2, -z+1/2'
'-x, -y, -z'
'x-1/2, -y-1/2, z-1/2'

loop_
_atom_site_label
_atom_site_type_symbol
_atom_site_fract_x
_atom_site_fract_y
_atom_site_fract_z
_atom_site_U_iso_or_equiv
_atom_site_adp_type
_atom_site_occupancy
_atom_site_symmetry_multiplicity
_atom_site_calc_flag
_atom_site_refinement_flags
In1 In 0.48745(3) 0.09279(2) 0.228841(16) 0.02243(11) Uani 1 1 d .
Br1 Br 0.42514(4) 0.02257(4) 0.30262(3) 0.03648(17) Uani 1 1 d .
N1 N 0.6528(3) 0.0151(3) 0.18124(18) 0.0215(10) Uani 1 1 d .
C1 C 0.6077(3) 0.0081(3) 0.2205(2) 0.0193(11) Uani 1 1 d .
In2 In 0.50667(3) 0.26498(2) 0.253796(16) 0.02335(11) Uani 1 1 d .
Br2 Br 0.37661(4) 0.03551(4) 0.14739(3) 0.03429(16) Uani 1 1 d .
N2 N 0.6405(3) -0.0639(3) 0.24649(18) 0.0223(10) Uani 1 1 d .
C2 C 0.7149(4) -0.0531(4) 0.1827(3) 0.0292(14) Uani 1 1 d .
H2 H 0.7542 -0.0625 0.1599 0.035 Uiso 1 1 calc R
Br3 Br 0.56001(4) 0.36842(4) 0.19000(3) 0.03323(16) Uani 1 1 d .
N3 N 0.4057(3) 0.4024(3) 0.32033(19) 0.0246(10) Uani 1 1 d .
C3 C 0.7062(4) -0.1022(4) 0.2235(2) 0.0291(14) Uani 1 1 d .
H3 H 0.7383 -0.1527 0.2345 0.035 Uiso 1 1 calc R
Br4 Br 0.63872(4) 0.26629(4) 0.33539(3) 0.03168(15) Uani 1 1 d .
N4 N 0.3092(3) 0.3428(3) 0.2580(2) 0.0279(11) Uani 1 1 d .
C4 C 0.6479(4) 0.0875(4) 0.1456(2) 0.0256(13) Uani 1 1 d .
C5 C 0.6986(4) 0.1616(4) 0.1641(2) 0.0268(13) Uani 1 1 d .
C6 C 0.6947(4) 0.2299(4) 0.1295(2) 0.0282(13) Uani 1 1 d .
H6 H 0.7288 0.2794 0.1406 0.034 Uiso 1 1 calc R
C7 C 0.6422(5) 0.2276(4) 0.0793(3) 0.0361(15) Uani 1 1 d .
C8 C 0.5944(4) 0.1511(4) 0.0619(3) 0.0343(15) Uani 1 1 d .
H8 H 0.5593 0.1483 0.0279 0.041 Uiso 1 1 calc R
C9 C 0.5985(4) 0.0793(4) 0.0945(3) 0.0309(14) Uani 1 1 d .
C10 C 0.7556(4) 0.1661(4) 0.2182(3) 0.0337(15) Uani 1 1 d .
H10A H 0.7172 0.1810 0.2421 0.050 Uiso 1 1 calc R
H10B H 0.8024 0.2092 0.2196 0.050 Uiso 1 1 calc R
H10C H 0.7838 0.1110 0.2277 0.050 Uiso 1 1 calc R
C11 C 0.6358(5) 0.3053(5) 0.0437(3) 0.0473(18) Uani 1 1 d .
H11A H 0.6289 0.3567 0.0631 0.071 Uiso 1 1 calc R
H11B H 0.5837 0.2991 0.0151 0.071 Uiso 1 1 calc R
H11C H 0.6908 0.3096 0.0302 0.071 Uiso 1 1 calc R
C12 C 0.5502(5) -0.0038(4) 0.0745(3) 0.0406(16) Uani 1 1 d .
H12A H 0.4938 0.0094 0.0502 0.061 Uiso 1 1 calc R
H12B H 0.5369 -0.0361 0.1033 0.061 Uiso 1 1 calc R
H12C H 0.5891 -0.0373 0.0571 0.061 Uiso 1 1 calc R
C13 C 0.6184(4) -0.0960(3) 0.2945(2) 0.0237(12) Uani 1 1 d .
C14 C 0.5558(4) -0.1639(4) 0.2909(2) 0.0266(13) Uani 1 1 d .
C15 C 0.5399(4) -0.1964(4) 0.3384(3) 0.0329(15) Uani 1 1 d .
H15 H 0.4996 -0.2425 0.3377 0.039 Uiso 1 1 calc R
C16 C 0.5826(5) -0.1618(4) 0.3861(3) 0.0355(15) Uani 1 1 d .
C17 C 0.6440(4) -0.0935(4) 0.3870(3) 0.0320(14) Uani 1 1 d .
H17 H 0.6727 -0.0699 0.4190 0.038 Uiso 1 1 calc R
C18 C 0.6634(4) -0.0598(4) 0.3414(2) 0.0269(13) Uani 1 1 d .
C19 C 0.5051(4) -0.1990(4) 0.2400(3) 0.0354(15) Uani 1 1 d .
H19A H 0.4753 -0.1525 0.2185 0.053 Uiso 1 1 calc R
H19B H 0.4598 -0.2397 0.2460 0.053 Uiso 1 1 calc R
H19C H 0.5475 -0.2273 0.2225 0.053 Uiso 1 1 calc R
C20 C 0.5654(6) -0.1981(5) 0.4367(3) 0.0495(19) Uani 1 1 d .
H20A H 0.5010 -0.1950 0.4366 0.074 Uiso 1 1 calc R
H20B H 0.5992 -0.1651 0.4656 0.074 Uiso 1 1 calc R
H20C H 0.5851 -0.2573 0.4402 0.074 Uiso 1 1 calc R
C21 C 0.7312(5) 0.0136(4) 0.3436(3) 0.0370(15) Uani 1 1 d .
H21A H 0.7723 0.0012 0.3207 0.056 Uiso 1 1 calc R
H21B H 0.7658 0.0201 0.3788 0.056 Uiso 1 1 calc R
H21C H 0.6985 0.0662 0.3326 0.056 Uiso 1 1 calc R
C22 C 0.3989(4) 0.3461(4) 0.2798(2) 0.0241(12) Uani 1 1 d .
C23 C 0.3190(4) 0.4334(4) 0.3230(3) 0.0320(14) Uani 1 1 d .
H23 H 0.3056 0.4727 0.3472 0.038 Uiso 1 1 calc R
C24 C 0.2590(4) 0.3966(4) 0.2844(3) 0.0327(14) Uani 1 1 d .
H24 H 0.1957 0.4049 0.2765 0.039 Uiso 1 1 calc R
C25 C 0.4863(4) 0.4362(4) 0.3563(2) 0.0259(13) Uani 1 1 d .
C26 C 0.5072(4) 0.4035(4) 0.4070(3) 0.0332(14) Uani 1 1 d .
C27 C 0.5765(5) 0.4441(4) 0.4423(3) 0.0391(16) Uani 1 1 d .
H27 H 0.5912 0.4238 0.4765 0.047 Uiso 1 1 calc R
C28 C 0.6246(4) 0.5137(4) 0.4288(3) 0.0367(16) Uani 1 1 d .
C29 C 0.6023(4) 0.5430(4) 0.3777(3) 0.0349(15) Uani 1 1 d .
H29 H 0.6347 0.5894 0.3680 0.042 Uiso 1 1 calc R
C30 C 0.5330(4) 0.5054(4) 0.3403(2) 0.0280(13) Uani 1 1 d .
C31 C 0.4565(6) 0.3265(5) 0.4227(3) 0.052(2) Uani 1 1 d .
H31A H 0.3934 0.3418 0.4210 0.078 Uiso 1 1 calc R
H31B H 0.4845 0.3097 0.4578 0.078 Uiso 1 1 calc R
H31C H 0.4594 0.2793 0.3993 0.078 Uiso 1 1 calc R
C32 C 0.6982(5) 0.5578(5) 0.4692(3) 0.054(2) Uani 1 1 d .
H32A H 0.6761 0.5666 0.5007 0.081 Uiso 1 1 calc R
H32B H 0.7130 0.6125 0.4558 0.081 Uiso 1 1 calc R
H32C H 0.7522 0.5221 0.4766 0.081 Uiso 1 1 calc R
C33 C 0.5108(5) 0.5388(4) 0.2845(3) 0.0390(16) Uani 1 1 d .
H33A H 0.5459 0.5074 0.2639 0.058 Uiso 1 1 calc R
H33B H 0.5258 0.5991 0.2843 0.058 Uiso 1 1 calc R
H33C H 0.4464 0.5311 0.2700 0.058 Uiso 1 1 calc R
C34 C 0.2660(4) 0.2921(4) 0.2133(2) 0.0259(13) Uani 1 1 d .
C35 C 0.2277(4) 0.2125(4) 0.2226(2) 0.0285(13) Uani 1 1 d .
C36 C 0.1844(4) 0.1664(4) 0.1793(3) 0.0327(14) Uani 1 1 d .
H36 H 0.1590 0.1130 0.1844 0.039 Uiso 1 1 calc R
C37 C 0.1770(4) 0.1960(4) 0.1288(3) 0.0329(14) Uani 1 1 d .
C38 C 0.2135(4) 0.2768(4) 0.1213(3) 0.0330(14) Uani 1 1 d .
H38 H 0.2081 0.2980 0.0875 0.040 Uiso 1 1 calc R
C39 C 0.2578(4) 0.3261(4) 0.1637(3) 0.0310(14) Uani 1 1 d .
C40 C 0.2333(5) 0.1793(4) 0.2774(3) 0.0370(15) Uani 1 1 d .
H40A H 0.2958 0.1823 0.2966 0.056 Uiso 1 1 calc R
H40B H 0.2126 0.1204 0.2759 0.056 Uiso 1 1 calc R
H40C H 0.1950 0.2140 0.2945 0.056 Uiso 1 1 calc R
C41 C 0.1323(5) 0.1413(5) 0.0823(3) 0.0449(17) Uani 1 1 d .
H41A H 0.1761 0.1001 0.0747 0.067 Uiso 1 1 calc R
H41B H 0.1120 0.1778 0.0524 0.067 Uiso 1 1 calc R
H41C H 0.0806 0.1112 0.0902 0.067 Uiso 1 1 calc R
C42 C 0.2947(5) 0.4155(4) 0.1550(3) 0.0386(16) Uani 1 1 d .
H42A H 0.2623 0.4583 0.1706 0.058 Uiso 1 1 calc R
H42B H 0.2860 0.4264 0.1181 0.058 Uiso 1 1 calc R
H42C H 0.3590 0.4182 0.1707 0.058 Uiso 1 1 calc R
C43 C 0.3659(8) 0.4529(6) -0.0031(4) 0.079(3) Uani 1 1 d .
H43A H 0.3940 0.4803 0.0293 0.119 Uiso 1 1 calc R
H43B H 0.3076 0.4796 -0.0170 0.119 Uiso 1 1 calc R
H43C H 0.4051 0.4591 -0.0277 0.119 Uiso 1 1 calc R
C44 C 0.3519(5) 0.3590(5) 0.0063(3) 0.0496(19) Uani 1 1 d .
C45 C 0.2938(6) 0.3098(6) -0.0299(3) 0.062(2) Uani 1 1 d .
H45 H 0.2617 0.3355 -0.0605 0.074 Uiso 1 1 calc R
C46 C 0.2818(7) 0.2224(6) -0.0217(3) 0.065(2) Uani 1 1 d .
H46 H 0.2421 0.1895 -0.0464 0.078 Uiso 1 1 calc R
C47 C 0.3295(7) 0.1856(6) 0.0234(4) 0.064(2) Uani 1 1 d .
H47 H 0.3222 0.1269 0.0290 0.077 Uiso 1 1 calc R
C48 C 0.3887(6) 0.2334(6) 0.0611(4) 0.062(2) Uani 1 1 d .
H48 H 0.4203 0.2080 0.0919 0.075 Uiso 1 1 calc R
C49 C 0.3988(5) 0.3195(6) 0.0513(3) 0.053(2) Uani 1 1 d .
H49 H 0.4386 0.3524 0.0759 0.064 Uiso 1 1 calc R
C50 C 0.6155(8) 0.2823(7) -0.1003(4) 0.093(3) Uiso 1 1 d D
C51 C 0.5936(8) 0.3650(7) -0.1181(4) 0.090(3) Uiso 1 1 d D
H51 H 0.6391 0.4053 -0.1200 0.108 Uiso 1 1 calc R
C52 C 0.4997(8) 0.3864(9) -0.1333(5) 0.117(4) Uiso 1 1 d D
H52 H 0.4838 0.4412 -0.1469 0.141 Uiso 1 1 calc R
C53 C 0.4315(8) 0.3302(7) -0.1290(4) 0.091(3) Uiso 1 1 d D
H53 H 0.3698 0.3451 -0.1390 0.109 Uiso 1 1 calc R
C54 C 0.4588(8) 0.2507(8) -0.1090(5) 0.098(4) Uiso 1 1 d D
H54 H 0.4156 0.2105 -0.1033 0.117 Uiso 1 1 calc R
C55 C 0.5486(6) 0.2314(7) -0.0977(4) 0.070(3) Uiso 1 1 d D
H55 H 0.5641 0.1751 -0.0868 0.084 Uiso 1 1 calc R
C56 C 0.7114(10) 0.2547(9) -0.0846(6) 0.119(5) Uiso 1 1 d D
H56A H 0.7184 0.2179 -0.0544 0.179 Uiso 1 1 calc R
H56B H 0.7502 0.3045 -0.0762 0.179 Uiso 1 1 calc R
H56C H 0.7286 0.2235 -0.1128 0.179 Uiso 1 1 calc R
C57 C 0.5200(11) 0.0497(10) 0.4651(6) 0.132(5) Uiso 1 1 d D
C58 C 0.4383(9) 0.0125(9) 0.4572(5) 0.104(4) Uiso 1 1 d D
C59 C 0.4089(12) -0.0419(11) 0.4877(7) 0.136(5) Uiso 1 1 d D
C60 C 0.5544(14) 0.1003(13) 0.4408(8) 0.085(6) Uiso 0.50 1 d PD

loop_
_atom_site_aniso_label
_atom_site_aniso_U_11
_atom_site_aniso_U_22
_atom_site_aniso_U_33
_atom_site_aniso_U_23
_atom_site_aniso_U_13
_atom_site_aniso_U_12
In1 0.0199(2) 0.01451(19) 0.0337(2) -0.00067(16) 0.00760(16) 0.00115(15)
Br1 0.0323(3) 0.0394(4) 0.0414(4) 0.0085(3) 0.0161(3) 0.0072(3)
N1 0.023(2) 0.010(2) 0.031(3) -0.0025(19) 0.007(2) -0.0006(18)
C1 0.014(3) 0.015(3) 0.029(3) -0.002(2) 0.005(2) -0.002(2)
In2 0.0205(2) 0.01496(19) 0.0354(2) -0.00215(17) 0.00792(17) 0.00166(15)
Br2 0.0276(3) 0.0374(4) 0.0367(4) -0.0005(3) 0.0042(3) -0.0053(3)
N2 0.021(2) 0.014(2) 0.032(3) 0.002(2) 0.006(2) 0.0034(18)
C2 0.026(3) 0.020(3) 0.045(4) 0.000(3) 0.016(3) 0.005(2)
Br3 0.0358(3) 0.0271(3) 0.0397(4) 0.0032(3) 0.0147(3) 0.0018(3)
N3 0.024(2) 0.017(2) 0.035(3) 0.001(2) 0.011(2) 0.0016(19)
C3 0.027(3) 0.019(3) 0.044(4) 0.002(3) 0.014(3) 0.004(2)
Br4 0.0271(3) 0.0278(3) 0.0388(4) 0.0009(3) 0.0039(3) 0.0007(2)
N4 0.024(3) 0.021(3) 0.040(3) 0.000(2) 0.009(2) 0.004(2)
C4 0.027(3) 0.019(3) 0.035(3) 0.002(2) 0.016(3) 0.006(2)
C5 0.025(3) 0.021(3) 0.039(4) -0.004(3) 0.014(3) -0.003(2)
C6 0.032(3) 0.015(3) 0.042(4) -0.002(3) 0.018(3) -0.001(2)
C7 0.039(4) 0.028(3) 0.047(4) 0.008(3) 0.022(3) 0.006(3)
C8 0.038(4) 0.035(4) 0.033(4) 0.008(3) 0.013(3) 0.002(3)
C9 0.035(3) 0.024(3) 0.038(4) -0.003(3) 0.016(3) 0.000(3)
C10 0.034(3) 0.026(3) 0.044(4) -0.009(3) 0.015(3) -0.010(3)
C11 0.059(5) 0.038(4) 0.050(5) 0.016(3) 0.022(4) 0.001(3)
C12 0.047(4) 0.034(4) 0.044(4) -0.004(3) 0.015(3) -0.014(3)
C13 0.024(3) 0.017(3) 0.031(3) 0.004(2) 0.007(2) 0.005(2)
C14 0.022(3) 0.019(3) 0.040(4) 0.005(3) 0.009(3) 0.004(2)
C15 0.034(3) 0.017(3) 0.051(4) 0.007(3) 0.017(3) -0.003(3)
C16 0.040(4) 0.030(3) 0.040(4) 0.003(3) 0.018(3) 0.006(3)
C17 0.033(3) 0.026(3) 0.036(4) -0.003(3) 0.005(3) 0.002(3)
C18 0.025(3) 0.016(3) 0.039(4) 0.002(3) 0.007(3) 0.006(2)
C19 0.031(3) 0.027(3) 0.048(4) -0.001(3) 0.009(3) -0.008(3)
C20 0.070(5) 0.043(4) 0.043(4) 0.007(3) 0.029(4) 0.005(4)
C21 0.042(4) 0.026(3) 0.040(4) -0.005(3) 0.001(3) -0.008(3)
C22 0.027(3) 0.017(3) 0.029(3) 0.001(2) 0.008(2) -0.001(2)
C23 0.029(3) 0.025(3) 0.046(4) -0.006(3) 0.017(3) 0.003(3)
C24 0.022(3) 0.027(3) 0.049(4) -0.005(3) 0.009(3) 0.009(3)
C25 0.021(3) 0.024(3) 0.035(3) -0.005(3) 0.010(2) -0.001(2)
C26 0.033(3) 0.028(3) 0.041(4) -0.002(3) 0.014(3) -0.002(3)
C27 0.044(4) 0.038(4) 0.032(4) -0.006(3) 0.003(3) -0.004(3)
C28 0.024(3) 0.034(4) 0.052(4) -0.013(3) 0.008(3) -0.004(3)
C29 0.031(3) 0.028(3) 0.048(4) -0.005(3) 0.016(3) -0.001(3)
C30 0.029(3) 0.017(3) 0.042(4) -0.005(3) 0.017(3) -0.001(2)
C31 0.063(5) 0.045(4) 0.050(5) 0.011(4) 0.015(4) -0.014(4)
C32 0.040(4) 0.060(5) 0.058(5) -0.014(4) 0.000(4) -0.016(4)
C33 0.048(4) 0.024(3) 0.049(4) 0.002(3) 0.020(3) -0.001(3)
C34 0.021(3) 0.020(3) 0.037(4) 0.000(3) 0.006(2) 0.007(2)
C35 0.023(3) 0.023(3) 0.041(4) 0.001(3) 0.010(3) 0.008(2)
C36 0.027(3) 0.023(3) 0.049(4) -0.005(3) 0.011(3) -0.005(3)
C37 0.025(3) 0.032(3) 0.043(4) -0.006(3) 0.010(3) 0.001(3)
C38 0.026(3) 0.039(4) 0.036(4) 0.007(3) 0.011(3) 0.002(3)
C39 0.023(3) 0.025(3) 0.046(4) 0.001(3) 0.010(3) 0.000(2)
C40 0.034(4) 0.028(3) 0.049(4) 0.002(3) 0.008(3) 0.001(3)
C41 0.044(4) 0.042(4) 0.047(4) -0.012(3) 0.007(3) -0.004(3)
C42 0.038(4) 0.030(4) 0.048(4) 0.005(3) 0.010(3) -0.002(3)
C43 0.101(8) 0.068(6) 0.064(6) 0.008(5) 0.006(6) -0.016(6)
C44 0.041(4) 0.065(5) 0.041(4) 0.007(4) 0.003(3) -0.006(4)
C45 0.065(6) 0.065(6) 0.051(5) 0.013(4) 0.005(4) -0.011(4)
C46 0.074(6) 0.075(6) 0.047(5) -0.002(5) 0.019(4) -0.012(5)
C47 0.076(6) 0.056(5) 0.071(6) 0.016(5) 0.042(5) 0.010(5)
C48 0.044(5) 0.085(7) 0.062(6) 0.029(5) 0.021(4) 0.022(5)
C49 0.033(4) 0.077(6) 0.050(5) 0.006(4) 0.010(3) 0.002(4)

loop_
_atom_type_symbol
_atom_type_description
_atom_type_scat_dispersion_real
_atom_type_scat_dispersion_imag
_atom_type_scat_source
C C 0.0033 0.0016 'International Tables Vol C Tables 4.2.6.8 and 6.1.1.4'
H H 0.0000 0.0000 'International Tables Vol C Tables 4.2.6.8 and 6.1.1.4'
N N 0.0061 0.0033 'International Tables Vol C Tables 4.2.6.8 and 6.1.1.4'
Br Br -0.2901 2.4595 'International Tables Vol C Tables 4.2.6.8 and 6.1.1.4'
In In -0.7276 1.3100 'International Tables Vol C Tables 4.2.6.8 and 6.1.1.4'

loop_
_geom_angle_atom_site_label_1
_geom_angle_atom_site_label_2
_geom_angle_atom_site_label_3
_geom_angle
_geom_angle_site_symmetry_3
C1 In1 Br1 104.33(14) .
C1 In1 Br2 95.90(14) .
Br1 In1 Br2 101.99(3) .
C1 In1 In2 122.67(13) .
Br1 In1 In2 105.66(2) .
Br2 In1 In2 123.39(2) .
C1 N1 C2 110.6(5) .
C1 N1 C4 126.1(4) .
C2 N1 C4 122.9(5) .
N2 C1 N1 105.5(4) .
N2 C1 In1 129.9(4) .
N1 C1 In1 124.0(4) .
C22 In2 Br3 100.79(14) .
C22 In2 Br4 102.31(15) .
Br3 In2 Br4 104.32(3) .
C22 In2 In1 124.62(14) .
Br3 In2 In1 118.95(2) .
Br4 In2 In1 103.14(2) .
C1 N2 C3 110.5(5) .
C1 N2 C13 126.7(4) .
C3 N2 C13 122.6(5) .
C3 C2 N1 105.9(5) .
C22 N3 C23 110.1(5) .
C22 N3 C25 130.5(5) .
C23 N3 C25 119.3(5) .
C2 C3 N2 107.5(5) .
C22 N4 C24 111.0(5) .
C22 N4 C34 126.8(5) .
C24 N4 C34 122.1(5) .
C9 C4 C5 122.9(5) .
C9 C4 N1 119.6(5) .
C5 C4 N1 117.5(5) .
C6 C5 C4 117.1(6) .
C6 C5 C10 121.4(5) .
C4 C5 C10 121.5(5) .
C7 C6 C5 122.5(6) .
C6 C7 C8 118.5(6) .
C6 C7 C11 120.9(6) .
C8 C7 C11 120.6(7) .
C9 C8 C7 121.2(6) .
C4 C9 C8 117.6(6) .
C4 C9 C12 121.8(6) .
C8 C9 C12 120.6(6) .
C18 C13 C14 123.7(5) .
C18 C13 N2 118.1(5) .
C14 C13 N2 118.1(5) .
C13 C14 C15 116.5(6) .
C13 C14 C19 122.7(5) .
C15 C14 C19 120.8(5) .
C16 C15 C14 121.8(6) .
C15 C16 C17 118.8(6) .
C15 C16 C20 121.1(6) .
C17 C16 C20 120.1(6) .
C18 C17 C16 121.8(6) .
C13 C18 C17 117.3(5) .
C13 C18 C21 122.1(5) .
C17 C18 C21 120.6(6) .
N4 C22 N3 105.0(5) .
N4 C22 In2 124.2(4) .
N3 C22 In2 130.7(4) .
C24 C23 N3 107.2(5) .
C23 C24 N4 106.7(5) .
C30 C25 C26 122.8(6) .
C30 C25 N3 118.7(5) .
C26 C25 N3 118.2(5) .
C27 C26 C25 117.2(6) .
C27 C26 C31 121.4(6) .
C25 C26 C31 121.4(6) .
C28 C27 C26 122.6(6) .
C27 C28 C29 118.0(6) .
C27 C28 C32 120.8(7) .
C29 C28 C32 121.1(6) .
C28 C29 C30 122.3(6) .
C25 C30 C29 117.0(6) .
C25 C30 C33 122.1(6) .
C29 C30 C33 120.9(5) .
C39 C34 C35 122.7(6) .
C39 C34 N4 119.4(5) .
C35 C34 N4 117.8(5) .
C36 C35 C34 116.8(6) .
C36 C35 C40 121.7(6) .
C34 C35 C40 121.5(6) .
C35 C36 C37 122.9(6) .
C36 C37 C38 118.5(6) .
C36 C37 C41 121.0(6) .
C38 C37 C41 120.5(6) .
C39 C38 C37 121.0(6) .
C34 C39 C38 118.1(6) .
C34 C39 C42 121.6(6) .
C38 C39 C42 120.3(6) .
C45 C44 C49 118.4(8) .
C45 C44 C43 121.1(8) .
C49 C44 C43 120.5(8) .
C44 C45 C46 121.2(8) .
C47 C46 C45 118.7(9) .
C46 C47 C48 121.8(9) .
C49 C48 C47 117.6(8) .
C48 C49 C44 122.3(8) .
C55 C50 C51 117.2(11) .
C55 C50 C56 121.8(11) .
C51 C50 C56 120.9(12) .
C50 C51 C52 117.7(12) .
C53 C52 C51 122.6(13) .
C52 C53 C54 116.3(12) .
C55 C54 C53 119.1(12) .
C50 C55 C54 126.9(11) .
C60 C57 C58 134(2) .
C60 C57 C59 101.0(18) 3_656
C58 C57 C59 125.2(14) 3_656
C59 C58 C57 127.3(15) .
C58 C59 C57 107.3(14) 3_656

loop_
_geom_bond_atom_site_label_1
_geom_bond_atom_site_label_2
_geom_bond_distance
_geom_bond_site_symmetry_2
In1 C1 2.267(5) .
In1 Br1 2.5535(9) .
In1 Br2 2.5597(11) .
In1 In2 2.7436(7) .
N1 C1 1.345(7) .
N1 C2 1.399(7) .
N1 C4 1.448(7) .
C1 N2 1.341(7) .
In2 C22 2.252(6) .
In2 Br3 2.5567(8) .
In2 Br4 2.5760(12) .
N2 C3 1.384(7) .
N2 C13 1.451(7) .
C2 C3 1.340(8) .
N3 C22 1.359(7) .
N3 C23 1.393(7) .
N3 C25 1.455(7) .
N4 C22 1.336(7) .
N4 C24 1.394(7) .
N4 C34 1.442(8) .
C4 C9 1.388(9) .
C4 C5 1.401(8) .
C5 C6 1.384(8) .
C5 C10 1.489(9) .
C6 C7 1.379(10) .
C7 C8 1.407(9) .
C7 C11 1.512(9) .
C8 C9 1.394(9) .
C9 C12 1.512(9) .
C13 C18 1.385(8) .
C13 C14 1.394(8) .
C14 C15 1.407(8) .
C14 C19 1.487(9) .
C15 C16 1.382(9) .
C16 C17 1.395(9) .
C16 C20 1.507(9) .
C17 C18 1.387(9) .
C18 C21 1.512(8) .
C23 C24 1.326(9) .
C25 C30 1.389(8) .
C25 C26 1.391(9) .
C26 C27 1.381(9) .
C26 C31 1.514(9) .
C27 C28 1.380(9) .
C28 C29 1.384(10) .
C28 C32 1.511(9) .
C29 C30 1.389(9) .
C30 C33 1.516(9) .
C34 C39 1.380(9) .
C34 C35 1.400(8) .
C35 C36 1.376(9) .
C35 C40 1.509(9) .
C36 C37 1.381(9) .
C37 C38 1.393(9) .
C37 C41 1.514(9) .
C38 C39 1.391(9) .
C39 C42 1.523(8) .
C43 C44 1.496(12) .
C44 C45 1.369(11) .
C44 C49 1.378(11) .
C45 C46 1.387(12) .
C46 C47 1.365(12) .
C47 C48 1.388(13) .
C48 C49 1.371(12) .
C50 C55 1.282(14) .
C50 C51 1.377(11) .
C50 C56 1.464(17) .
C51 C52 1.408(11) .
C52 C53 1.361(11) .
C53 C54 1.363(11) .
C54 C55 1.341(11) .
C57 C60 1.190(15) .
C57 C58 1.322(14) .
C57 C59 1.45(2) 3_656
C58 C59 1.297(15) .
C59 C57 1.45(2) 3_656
